data_4035550
loop_
_publ_author_name
'Sattar, Moh'
'Shareef, Muhammed'
'Patidar, Krishna'
'Kumar, Sangit'

_publ_section_title
;
 Copper-Catalyzed 8-Aminoquinoline Assisted Aryl Chalcogenation of
 Ferroceneamide with Aryl Disulfides, Diselenides, and Ditellurides.
;
_journal_issue 15
_journal_name_full 'The Journal of organic chemistry'
_journal_page_first 8241
_journal_page_last 8249
_journal_paper_doi 10.1021/acs.joc.8b00974
_journal_volume 83
_journal_year 2018
_chemical_formula_sum 'C27 H22 Fe N2 O2 Te'
_chemical_formula_weight 589.91
_space_group_crystal_system triclinic
_space_group_IT_number 2
_space_group_name_Hall '-P 1'
_space_group_name_H-M_alt 'P -1'
_atom_sites_solution_hydrogens geom
_audit_creation_method SHELXL-2014/7
_cell_angle_alpha 76.7390(10)
_cell_angle_beta 74.5650(10)
_cell_angle_gamma 70.6950(10)
_cell_formula_units_Z 2
_cell_length_a 9.9037(2)
_cell_length_b 10.3559(2)
_cell_length_c 12.2020(3)
_cell_measurement_reflns_used 9884
_cell_measurement_temperature 100(2)
_cell_measurement_theta_max 30.20
_cell_measurement_theta_min 2.52
_cell_volume 1124.66(4)
_computing_cell_refinement 'Bruker SAINT'
_computing_data_collection 'Bruker APEX2'
_computing_data_reduction 'Bruker SAINT'
_computing_molecular_graphics 'Bruker SHELXTL'
_computing_publication_material 'Bruker SHELXTL'
_computing_structure_refinement 'SHELXL-2013 (Sheldrick, 2013)'
_computing_structure_solution 'SHELXS-97 (Sheldrick 2008)'
_diffrn_ambient_temperature 100(2)
_diffrn_measured_fraction_theta_full 0.986
_diffrn_measured_fraction_theta_max 0.820
_diffrn_measurement_device_type 'Bruker APEX-II CCD'
_diffrn_measurement_method '\f and \w scans'
_diffrn_radiation_type MoK\a
_diffrn_radiation_wavelength 0.71073
_diffrn_reflns_av_R_equivalents 0.0542
_diffrn_reflns_av_unetI/netI 0.0468
_diffrn_reflns_Laue_measured_fraction_full 0.986
_diffrn_reflns_Laue_measured_fraction_max 0.820
_diffrn_reflns_limit_h_max 11
_diffrn_reflns_limit_h_min -13
_diffrn_reflns_limit_k_max 15
_diffrn_reflns_limit_k_min -13
_diffrn_reflns_limit_l_max 17
_diffrn_reflns_limit_l_min -17
_diffrn_reflns_number 32496
_diffrn_reflns_point_group_measured_fraction_full 0.986
_diffrn_reflns_point_group_measured_fraction_max 0.820
_diffrn_reflns_theta_full 25.242
_diffrn_reflns_theta_max 32.118
_diffrn_reflns_theta_min 2.525
_exptl_absorpt_coefficient_mu 1.970
_exptl_absorpt_correction_T_max 0.7464
_exptl_absorpt_correction_T_min 0.5886
_exptl_absorpt_correction_type multi-scan
_exptl_absorpt_process_details 'SADABS 2014/5'
_exptl_crystal_colour brown
_exptl_crystal_density_diffrn 1.742
_exptl_crystal_description block
_exptl_crystal_F_000 584
_exptl_crystal_size_max 0.3
_exptl_crystal_size_mid 0.03
_exptl_crystal_size_min 0.02
_refine_diff_density_max 0.746
_refine_diff_density_min -0.805
_refine_diff_density_rms 0.181
_refine_ls_extinction_method none
_refine_ls_goodness_of_fit_ref 1.062
_refine_ls_hydrogen_treatment constr
_refine_ls_matrix_type full
_refine_ls_number_parameters 299
_refine_ls_number_reflns 6474
_refine_ls_number_restraints 0
_refine_ls_restrained_S_all 1.062
_refine_ls_R_factor_all 0.0774
_refine_ls_R_factor_gt 0.0528
_refine_ls_shift/su_max 0.000
_refine_ls_shift/su_mean 0.000
_refine_ls_structure_factor_coef Fsqd
_refine_ls_weighting_details 'w=1/[\s^2^(Fo^2^)+(0.0279P)^2^+9.5997P] where P=(Fo^2^+2Fc^2^)/3'
_refine_ls_weighting_scheme calc
_refine_ls_wR_factor_gt 0.1052
_refine_ls_wR_factor_ref 0.1193
_reflns_Friedel_coverage 0.000
_reflns_number_gt 5348
_reflns_number_total 6474
_reflns_threshold_expression 'I > 2\s(I)'
_cod_data_source_file jo8b00974_si_005.cif
_cod_data_source_block try2_a
_cod_database_code 4035550
_shelx_shelxl_version_number 2014/7
_shelx_space_group_comment
;
The symmetry employed for this shelxl refinement is uniquely defined
by the following loop, which should always be used as a source of
symmetry information in preference to the above space-group names.
They are only intended as comments.
;
_shelxl_version_number 2013-3

loop_
_space_group_symop_operation_xyz
'x, y, z'
'-x, -y, -z'

loop_
_atom_site_label
_atom_site_type_symbol
_atom_site_fract_x
_atom_site_fract_y
_atom_site_fract_z
_atom_site_U_iso_or_equiv
_atom_site_adp_type
_atom_site_occupancy
_atom_site_site_symmetry_order
_atom_site_calc_flag
_atom_site_refinement_flags_posn
_atom_site_refinement_flags_adp
Te1 Te 0.71019(3) 0.10098(3) 0.33704(3) 0.01807(9) Uani 1 1 d . .
Fe1 Fe 0.37673(6) 0.40241(6) 0.37350(5) 0.01124(13) Uani 1 1 d . .
O2 O 0.5534(4) 0.1735(4) 0.1409(3) 0.0257(8) Uani 1 1 d . .
O1 O 0.8927(4) 0.1541(4) 0.7770(3) 0.0314(8) Uani 1 1 d . .
N1 N 0.3996(5) 0.3755(4) 0.0682(3) 0.0201(8) Uani 1 1 d . .
H1 H 0.3736 0.4654 0.0677 0.024 Uiso 1 1 calc R U
N2 N 0.2064(4) 0.5719(4) -0.0348(3) 0.0205(8) Uani 1 1 d . .
C1 C 0.5800(4) 0.4162(4) 0.3719(4) 0.0126(8) Uani 1 1 d . .
H1A H 0.6224 0.4022 0.4365 0.015 Uiso 1 1 calc R U
C21 C 0.7657(5) 0.1195(4) 0.4883(4) 0.0176(9) Uani 1 1 d . .
C20 C 0.2849(5) 0.3341(5) 0.5395(4) 0.0215(9) Uani 1 1 d . .
H20 H 0.3290 0.3075 0.6046 0.026 Uiso 1 1 calc R U
C2 C 0.5923(5) 0.3123(4) 0.3079(4) 0.0132(8) Uani 1 1 d . .
C5 C 0.4926(5) 0.5452(4) 0.3220(4) 0.0146(8) Uani 1 1 d . .
H5 H 0.4678 0.6319 0.3473 0.017 Uiso 1 1 calc R U
C4 C 0.4492(5) 0.5213(5) 0.2274(4) 0.0162(8) Uani 1 1 d . .
H4 H 0.3894 0.5886 0.1795 0.019 Uiso 1 1 calc R U
C26 C 0.6843(5) 0.0861(5) 0.5972(4) 0.0197(9) Uani 1 1 d . .
H26 H 0.6002 0.0575 0.6041 0.024 Uiso 1 1 calc R U
C6 C 0.4916(5) 0.2975(5) 0.1398(4) 0.0168(8) Uani 1 1 d . .
C3 C 0.5129(5) 0.3764(4) 0.2180(4) 0.0145(8) Uani 1 1 d . .
C7 C 0.3411(5) 0.3325(5) -0.0046(4) 0.0203(9) Uani 1 1 d . .
C19 C 0.2913(6) 0.2458(5) 0.4633(5) 0.0257(10) Uani 1 1 d . .
H19 H 0.3416 0.1497 0.4681 0.031 Uiso 1 1 calc R U
C18 C 0.2090(5) 0.3267(6) 0.3785(4) 0.0233(10) Uani 1 1 d . .
H18 H 0.1934 0.2937 0.3177 0.028 Uiso 1 1 calc R U
C11 C 0.1664(6) 0.4107(6) -0.1337(4) 0.0233(10) Uani 1 1 d . .
C17 C 0.1545(5) 0.4655(5) 0.4011(4) 0.0235(10) Uani 1 1 d . .
H17 H 0.0975 0.5419 0.3572 0.028 Uiso 1 1 calc R U
C15 C 0.2355(5) 0.4419(5) -0.0585(4) 0.0189(9) Uani 1 1 d . .
C24 C 0.8451(5) 0.1389(5) 0.6860(4) 0.0226(10) Uani 1 1 d . .
C14 C 0.1093(6) 0.6722(6) -0.0843(4) 0.0248(10) Uani 1 1 d . .
H14 H 0.0888 0.7632 -0.0686 0.030 Uiso 1 1 calc R U
C23 C 0.9269(5) 0.1727(5) 0.5784(4) 0.0228(10) Uani 1 1 d . .
H23 H 1.0091 0.2041 0.5717 0.027 Uiso 1 1 calc R U
C25 C 0.7240(6) 0.0939(5) 0.6970(4) 0.0231(10) Uani 1 1 d . .
H25 H 0.6690 0.0689 0.7709 0.028 Uiso 1 1 calc R U
C22 C 0.8890(5) 0.1609(5) 0.4807(4) 0.0221(9) Uani 1 1 d . .
H22 H 0.9477 0.1814 0.4073 0.026 Uiso 1 1 calc R U
C10 C 0.2022(6) 0.2729(6) -0.1526(4) 0.0274(11) Uani 1 1 d . .
H10 H 0.1551 0.2512 -0.2015 0.033 Uiso 1 1 calc R U
C8 C 0.3751(6) 0.1986(6) -0.0253(4) 0.0272(11) Uani 1 1 d . .
H8 H 0.4450 0.1261 0.0107 0.033 Uiso 1 1 calc R U
C16 C 0.2003(5) 0.4698(5) 0.5003(4) 0.0207(9) Uani 1 1 d . .
H16 H 0.1782 0.5496 0.5350 0.025 Uiso 1 1 calc R U
C9 C 0.3046(7) 0.1699(6) -0.1010(4) 0.0289(11) Uani 1 1 d . .
H9 H 0.3291 0.0779 -0.1159 0.035 Uiso 1 1 calc R U
C13 C 0.0333(6) 0.6525(6) -0.1598(4) 0.0275(11) Uani 1 1 d . .
H13 H -0.0362 0.7284 -0.1933 0.033 Uiso 1 1 calc R U
C12 C 0.0618(6) 0.5231(6) -0.1833(4) 0.0288(11) Uani 1 1 d . .
H12 H 0.0115 0.5078 -0.2332 0.035 Uiso 1 1 calc R U
C27 C 0.8270(9) 0.1004(7) 0.8895(5) 0.0445(16) Uani 1 1 d . .
H27A H 0.7243 0.1548 0.9082 0.067 Uiso 1 1 calc R U
H27B H 0.8788 0.1060 0.9456 0.067 Uiso 1 1 calc R U
H27C H 0.8326 0.0035 0.8920 0.067 Uiso 1 1 calc R U

loop_
_atom_site_aniso_label
_atom_site_aniso_U_11
_atom_site_aniso_U_22
_atom_site_aniso_U_33
_atom_site_aniso_U_23
_atom_site_aniso_U_13
_atom_site_aniso_U_12
Te1 0.02164(15) 0.01302(14) 0.01761(15) -0.00493(10) -0.00520(11) 0.00015(10)
Fe1 0.0095(3) 0.0139(3) 0.0107(3) -0.0028(2) -0.0007(2) -0.0043(2)
O2 0.035(2) 0.0221(17) 0.0237(18) -0.0093(14) -0.0100(15) -0.0064(15)
O1 0.037(2) 0.035(2) 0.0254(19) -0.0066(16) -0.0128(16) -0.0084(17)
N1 0.029(2) 0.0199(19) 0.0166(18) -0.0021(15) -0.0098(16) -0.0097(16)
N2 0.0197(19) 0.029(2) 0.0110(17) 0.0001(15) 0.0006(14) -0.0100(16)
C1 0.0110(18) 0.0143(19) 0.0139(19) -0.0017(15) -0.0031(15) -0.0054(15)
C21 0.016(2) 0.014(2) 0.019(2) -0.0041(16) -0.0062(17) 0.0031(16)
C20 0.016(2) 0.035(3) 0.016(2) -0.0002(19) 0.0006(17) -0.0164(19)
C2 0.0120(18) 0.0123(18) 0.0163(19) -0.0034(15) -0.0034(15) -0.0036(15)
C5 0.0145(19) 0.0114(19) 0.018(2) -0.0023(15) -0.0014(16) -0.0054(15)
C4 0.019(2) 0.015(2) 0.0134(19) -0.0003(15) -0.0045(16) -0.0047(16)
C26 0.016(2) 0.016(2) 0.024(2) -0.0022(17) -0.0024(18) -0.0036(17)
C6 0.023(2) 0.020(2) 0.0095(18) -0.0030(15) -0.0017(16) -0.0087(17)
C3 0.016(2) 0.016(2) 0.0096(18) -0.0010(15) 0.0017(15) -0.0060(16)
C7 0.025(2) 0.029(2) 0.0099(19) -0.0021(17) 0.0000(17) -0.015(2)
C19 0.023(2) 0.024(2) 0.030(3) -0.004(2) 0.004(2) -0.014(2)
C18 0.018(2) 0.036(3) 0.022(2) -0.009(2) 0.0016(18) -0.017(2)
C11 0.028(2) 0.037(3) 0.010(2) -0.0041(18) 0.0008(18) -0.019(2)
C17 0.012(2) 0.032(3) 0.024(2) -0.005(2) -0.0027(18) -0.0051(18)
C15 0.017(2) 0.031(3) 0.0118(19) -0.0015(17) -0.0003(16) -0.0143(19)
C24 0.022(2) 0.018(2) 0.027(2) -0.0059(18) -0.0099(19) 0.0002(18)
C14 0.022(2) 0.033(3) 0.017(2) 0.0002(19) -0.0027(18) -0.011(2)
C23 0.019(2) 0.023(2) 0.026(2) -0.0043(19) -0.0060(19) -0.0045(18)
C25 0.026(2) 0.020(2) 0.020(2) -0.0030(18) -0.0026(19) -0.0034(19)
C22 0.019(2) 0.020(2) 0.023(2) -0.0026(18) -0.0027(18) -0.0005(17)
C10 0.034(3) 0.042(3) 0.013(2) -0.003(2) -0.002(2) -0.023(2)
C8 0.038(3) 0.033(3) 0.016(2) -0.004(2) -0.003(2) -0.020(2)
C16 0.0108(19) 0.030(2) 0.021(2) -0.0123(19) 0.0070(16) -0.0070(17)
C9 0.043(3) 0.035(3) 0.019(2) -0.008(2) -0.003(2) -0.025(2)
C13 0.020(2) 0.041(3) 0.018(2) 0.001(2) -0.0030(19) -0.009(2)
C12 0.025(3) 0.051(3) 0.013(2) -0.002(2) -0.0050(19) -0.016(2)
C27 0.066(5) 0.054(4) 0.022(3) -0.004(3) -0.017(3) -0.021(3)

loop_
_atom_type_symbol
_atom_type_description
_atom_type_scat_dispersion_real
_atom_type_scat_dispersion_imag
_atom_type_scat_source
C C 0.0033 0.0016 'International Tables Vol C Tables 4.2.6.8 and 6.1.1.4'
H H 0.0000 0.0000 'International Tables Vol C Tables 4.2.6.8 and 6.1.1.4'
Fe Fe 0.3463 0.8444 'International Tables Vol C Tables 4.2.6.8 and 6.1.1.4'
N N 0.0061 0.0033 'International Tables Vol C Tables 4.2.6.8 and 6.1.1.4'
O O 0.0106 0.0060 'International Tables Vol C Tables 4.2.6.8 and 6.1.1.4'
Te Te -0.5308 1.6751 'International Tables Vol C Tables 4.2.6.8 and 6.1.1.4'

loop_
_geom_angle_atom_site_label_1
_geom_angle_atom_site_label_2
_geom_angle_atom_site_label_3
_geom_angle
C2 Te1 C21 93.45(16)
C4 Fe1 C3 41.62(17)
C4 Fe1 C17 106.6(2)
C3 Fe1 C17 124.98(19)
C4 Fe1 C19 153.9(2)
C3 Fe1 C19 118.50(19)
C17 Fe1 C19 68.9(2)
C4 Fe1 C18 118.77(19)
C3 Fe1 C18 106.09(19)
C17 Fe1 C18 40.9(2)
C19 Fe1 C18 41.0(2)
C4 Fe1 C2 69.57(18)
C3 Fe1 C2 41.03(17)
C17 Fe1 C2 162.48(19)
C19 Fe1 C2 106.56(19)
C18 Fe1 C2 124.84(18)
C4 Fe1 C16 125.78(19)
C3 Fe1 C16 163.14(19)
C17 Fe1 C16 40.60(19)
C19 Fe1 C16 68.5(2)
C18 Fe1 C16 68.37(19)
C2 Fe1 C16 155.13(19)
C4 Fe1 C5 41.03(17)
C3 Fe1 C5 69.05(17)
C17 Fe1 C5 120.33(19)
C19 Fe1 C5 163.5(2)
C18 Fe1 C5 154.6(2)
C2 Fe1 C5 68.72(17)
C16 Fe1 C5 108.72(18)
C4 Fe1 C20 163.65(19)
C3 Fe1 C20 153.88(19)
C17 Fe1 C20 68.7(2)
C19 Fe1 C20 40.7(2)
C18 Fe1 C20 68.61(19)
C2 Fe1 C20 119.69(19)
C16 Fe1 C20 40.7(2)
C5 Fe1 C20 126.66(18)
C4 Fe1 C1 69.14(17)
C3 Fe1 C1 68.76(17)
C17 Fe1 C1 155.53(19)
C19 Fe1 C1 125.6(2)
C18 Fe1 C1 162.63(19)
C2 Fe1 C1 40.61(16)
C16 Fe1 C1 121.20(18)
C5 Fe1 C1 40.75(16)
C20 Fe1 C1 108.28(18)
C24 O1 C27 117.2(5)
C6 N1 C7 129.0(4)
C6 N1 H1 115.5
C7 N1 H1 115.5
C14 N2 C15 117.6(4)
C2 C1 C5 108.2(4)
C2 C1 Fe1 69.2(2)
C5 C1 Fe1 69.4(2)
C2 C1 H1A 125.9
C5 C1 H1A 125.9
Fe1 C1 H1A 127.1
C26 C21 C22 118.2(4)
C26 C21 Te1 121.4(3)
C22 C21 Te1 120.4(3)
C19 C20 C16 107.6(4)
C19 C20 Fe1 69.0(3)
C16 C20 Fe1 69.4(3)
C19 C20 H20 126.2
C16 C20 H20 126.2
Fe1 C20 H20 127.0
C1 C2 C3 108.1(4)
C1 C2 Fe1 70.2(2)
C3 C2 Fe1 68.9(2)
C1 C2 Te1 126.5(3)
C3 C2 Te1 125.4(3)
Fe1 C2 Te1 127.4(2)
C4 C5 C1 108.2(4)
C4 C5 Fe1 68.5(2)
C1 C5 Fe1 69.9(2)
C4 C5 H5 125.9
C1 C5 H5 125.9
Fe1 C5 H5 127.3
C5 C4 C3 107.4(4)
C5 C4 Fe1 70.4(2)
C3 C4 Fe1 69.3(2)
C5 C4 H4 126.3
C3 C4 H4 126.3
Fe1 C4 H4 125.5
C21 C26 C25 121.2(4)
C21 C26 H26 119.4
C25 C26 H26 119.4
O2 C6 N1 124.3(4)
O2 C6 C3 121.6(4)
N1 C6 C3 114.0(4)
C2 C3 C4 108.1(4)
C2 C3 C6 123.1(4)
C4 C3 C6 128.5(4)
C2 C3 Fe1 70.1(2)
C4 C3 Fe1 69.0(2)
C6 C3 Fe1 121.6(3)
C8 C7 N1 125.9(5)
C8 C7 C15 120.3(4)
N1 C7 C15 113.8(4)
C20 C19 C18 108.1(5)
C20 C19 Fe1 70.3(3)
C18 C19 Fe1 69.7(3)
C20 C19 H19 126.0
C18 C19 H19 126.0
Fe1 C19 H19 125.7
C17 C18 C19 107.8(4)
C17 C18 Fe1 69.4(3)
C19 C18 Fe1 69.3(3)
C17 C18 H18 126.1
C19 C18 H18 126.1
Fe1 C18 H18 126.8
C10 C11 C12 124.1(5)
C10 C11 C15 119.5(5)
C12 C11 C15 116.4(5)
C16 C17 C18 108.0(4)
C16 C17 Fe1 70.1(3)
C18 C17 Fe1 69.8(3)
C16 C17 H17 126.0
C18 C17 H17 126.0
Fe1 C17 H17 125.6
N2 C15 C11 123.2(4)
N2 C15 C7 117.7(4)
C11 C15 C7 119.1(5)
O1 C24 C23 115.1(5)
O1 C24 C25 124.3(5)
C23 C24 C25 120.5(5)
N2 C14 C13 123.9(5)
N2 C14 H14 118.1
C13 C14 H14 118.1
C24 C23 C22 120.0(5)
C24 C23 H23 120.0
C22 C23 H23 120.0
C24 C25 C26 118.9(5)
C24 C25 H25 120.5
C26 C25 H25 120.5
C23 C22 C21 121.0(5)
C23 C22 H22 119.5
C21 C22 H22 119.5
C9 C10 C11 120.4(5)
C9 C10 H10 119.8
C11 C10 H10 119.8
C7 C8 C9 119.6(5)
C7 C8 H8 120.2
C9 C8 H8 120.2
C17 C16 C20 108.5(4)
C17 C16 Fe1 69.3(3)
C20 C16 Fe1 69.9(3)
C17 C16 H16 125.8
C20 C16 H16 125.8
Fe1 C16 H16 126.6
C10 C9 C8 121.1(5)
C10 C9 H9 119.5
C8 C9 H9 119.5
C12 C13 C14 118.7(5)
C12 C13 H13 120.7
C14 C13 H13 120.7
C13 C12 C11 120.3(5)
C13 C12 H12 119.9
C11 C12 H12 119.9
O1 C27 H27A 109.5
O1 C27 H27B 109.5
H27A C27 H27B 109.5
O1 C27 H27C 109.5
H27A C27 H27C 109.5
H27B C27 H27C 109.5

loop_
_geom_bond_atom_site_label_1
_geom_bond_atom_site_label_2
_geom_bond_distance
Te1 C2 2.110(4)
Te1 C21 2.125(4)
Fe1 C4 2.026(4)
Fe1 C3 2.030(4)
Fe1 C17 2.034(5)
Fe1 C19 2.036(5)
Fe1 C18 2.040(5)
Fe1 C2 2.046(4)
Fe1 C16 2.046(4)
Fe1 C5 2.052(4)
Fe1 C20 2.053(5)
Fe1 C1 2.059(4)
O2 C6 1.225(6)
O1 C24 1.375(6)
O1 C27 1.424(7)
N1 C6 1.363(6)
N1 C7 1.396(6)
N1 H1 0.8800
N2 C14 1.315(6)
N2 C15 1.363(6)
C1 C2 1.424(6)
C1 C5 1.431(6)
C1 H1A 0.9500
C21 C26 1.393(6)
C21 C22 1.397(7)
C20 C19 1.422(7)
C20 C16 1.425(7)
C20 H20 0.9500
C2 C3 1.429(6)
C5 C4 1.430(6)
C5 H5 0.9500
C4 C3 1.441(6)
C4 H4 0.9500
C26 C25 1.402(7)
C26 H26 0.9500
C6 C3 1.485(6)
C7 C8 1.380(7)
C7 C15 1.432(7)
C19 C18 1.428(8)
C19 H19 0.9500
C18 C17 1.422(7)
C18 H18 0.9500
C11 C10 1.410(7)
C11 C12 1.417(8)
C11 C15 1.426(6)
C17 C16 1.416(7)
C17 H17 0.9500
C24 C23 1.383(7)
C24 C25 1.388(7)
C14 C13 1.420(7)
C14 H14 0.9500
C23 C22 1.383(7)
C23 H23 0.9500
C25 H25 0.9500
C22 H22 0.9500
C10 C9 1.371(8)
C10 H10 0.9500
C8 C9 1.428(7)
C8 H8 0.9500
C16 H16 0.9500
C9 H9 0.9500
C13 C12 1.356(8)
C13 H13 0.9500
C12 H12 0.9500
C27 H27A 0.9800
C27 H27B 0.9800
C27 H27C 0.9800

loop_
_geom_torsion_atom_site_label_1
_geom_torsion_atom_site_label_2
_geom_torsion_atom_site_label_3
_geom_torsion_atom_site_label_4
_geom_torsion
C5 C1 C2 C3 0.1(5)
Fe1 C1 C2 C3 58.7(3)
C5 C1 C2 Fe1 -58.6(3)
C5 C1 C2 Te1 178.9(3)
Fe1 C1 C2 Te1 -122.5(3)
C2 C1 C5 C4 0.6(5)
Fe1 C1 C5 C4 -57.9(3)
C2 C1 C5 Fe1 58.5(3)
C1 C5 C4 C3 -1.0(5)
Fe1 C5 C4 C3 -59.7(3)
C1 C5 C4 Fe1 58.7(3)
C22 C21 C26 C25 0.1(7)
Te1 C21 C26 C25 177.8(3)
C7 N1 C6 O2 9.7(8)
C7 N1 C6 C3 -170.9(4)
C1 C2 C3 C4 -0.7(5)
Fe1 C2 C3 C4 58.8(3)
Te1 C2 C3 C4 -179.6(3)
C1 C2 C3 C6 -174.9(4)
Fe1 C2 C3 C6 -115.4(4)
Te1 C2 C3 C6 6.3(6)
C1 C2 C3 Fe1 -59.5(3)
Te1 C2 C3 Fe1 121.7(3)
C5 C4 C3 C2 1.1(5)
Fe1 C4 C3 C2 -59.4(3)
C5 C4 C3 C6 174.8(4)
Fe1 C4 C3 C6 114.3(4)
C5 C4 C3 Fe1 60.5(3)
O2 C6 C3 C2 -7.3(7)
N1 C6 C3 C2 173.3(4)
O2 C6 C3 C4 179.8(4)
N1 C6 C3 C4 0.4(7)
O2 C6 C3 Fe1 -92.9(5)
N1 C6 C3 Fe1 87.7(4)
C6 N1 C7 C8 -5.5(8)
C6 N1 C7 C15 173.6(4)
C16 C20 C19 C18 -0.8(5)
Fe1 C20 C19 C18 -59.6(3)
C16 C20 C19 Fe1 58.9(3)
C20 C19 C18 C17 1.2(5)
Fe1 C19 C18 C17 -58.8(3)
C20 C19 C18 Fe1 60.0(3)
C19 C18 C17 C16 -1.2(5)
Fe1 C18 C17 C16 -60.0(3)
C19 C18 C17 Fe1 58.8(3)
C14 N2 C15 C11 0.2(7)
C14 N2 C15 C7 -179.9(4)
C10 C11 C15 N2 -179.5(4)
C12 C11 C15 N2 -0.8(7)
C10 C11 C15 C7 0.6(7)
C12 C11 C15 C7 179.3(4)
C8 C7 C15 N2 -180.0(4)
N1 C7 C15 N2 0.9(6)
C8 C7 C15 C11 -0.1(7)
N1 C7 C15 C11 -179.2(4)
C27 O1 C24 C23 -170.4(5)
C27 O1 C24 C25 9.9(7)
C15 N2 C14 C13 0.3(7)
O1 C24 C23 C22 179.8(4)
C25 C24 C23 C22 -0.4(7)
O1 C24 C25 C26 178.4(4)
C23 C24 C25 C26 -1.3(7)
C21 C26 C25 C24 1.5(7)
C24 C23 C22 C21 2.1(7)
C26 C21 C22 C23 -1.9(7)
Te1 C21 C22 C23 -179.7(3)
C12 C11 C10 C9 -179.8(5)
C15 C11 C10 C9 -1.2(7)
N1 C7 C8 C9 179.2(5)
C15 C7 C8 C9 0.2(7)
C18 C17 C16 C20 0.7(5)
Fe1 C17 C16 C20 -59.1(3)
C18 C17 C16 Fe1 59.8(3)
C19 C20 C16 C17 0.1(5)
Fe1 C20 C16 C17 58.7(3)
C19 C20 C16 Fe1 -58.6(3)
C11 C10 C9 C8 1.3(8)
C7 C8 C9 C10 -0.8(8)
N2 C14 C13 C12 -0.2(8)
C14 C13 C12 C11 -0.5(7)
C10 C11 C12 C13 179.6(5)
C15 C11 C12 C13 0.9(7)
